data_1535189
loop_
_publ_author_name
'Hector, A.L.'
'Henderson, S.'
'Levason, W.'
'Webster, M.'

_publ_section_title
;
 Hydrothermal synthesis of scandium, yttrium and lanthanide iodates from
 the corresponding periodates: X-ray crystal structures of Sc (I O3)3, Y
 (I O3)3 * 2(H2 O), La (I O3)3 * 1/2(H2 O) and Lu (I O3)3 * 2(H2 O)
;
_journal_name_full 'Zeitschrift fuer Anorganische und Allgemeine Chemie'
_journal_page_first 198
_journal_page_last 202
_journal_volume 628
_journal_year 2002
_chemical_formula_sum 'H4 I3 Lu O11'
_chemical_name_systematic 'Lu (I O3)3 (H2 O)2'
_space_group_IT_number 2
_symmetry_space_group_name_Hall '-P 1'
_symmetry_space_group_name_H-M 'P -1'
_cell_angle_alpha 79.504
_cell_angle_beta 84.755
_cell_angle_gamma 71.676
_cell_formula_units_Z 2
_cell_length_a 7.2652
_cell_length_b 7.4458
_cell_length_c 9.303
_cell_volume 469.422
_citation_journal_id_ASTM ZAACAB
_cod_data_source_file Hector_ZAACAB_2002_273.cif
_cod_data_source_block H4I3Lu1O11
_cod_original_cell_volume 469.4222
_cod_original_formula_sum 'H4 I3 Lu1 O11'
_cod_database_code 1535189

loop_
_symmetry_equiv_pos_as_xyz
x,y,z
-x,-y,-z

loop_
_atom_site_label
_atom_site_type_symbol
_atom_site_fract_x
_atom_site_fract_y
_atom_site_fract_z
_atom_site_occupancy
_atom_site_U_iso_or_equiv
O1 O-2 0.1066 -0.2736 0.361 1 0.0
O4 O-2 0.213 0.2787 0.4326 1 0.0
I2 I+5 0.39915 0.34179 0.30429 1 0.0
O5 O-2 0.5055 0.0976 0.2708 1 0.0
I1 I+5 0.23357 -0.09984 0.36679 1 0.0
I3 I+5 0.16613 0.75388 0.98229 1 0.0
O6 O-2 0.2525 0.4317 0.1474 1 0.0
O8 O-2 0.3366 0.8221 1.0726 1 0.0
Lu1 Lu+3 0.2297 0.15766 0.67555 1 0.0
O9 O-2 0.3193 0.605 0.8572 1 0.0
O7 O-2 0.0798 0.9741 0.8489 1 0.0
O10 O-2 0.284 0.1975 0.9113 1 0.0
O11 O-2 0.1394 0.4754 0.6765 1 0.0
O3 O-2 0.4795 -0.2591 0.3836 1 0.0
O2 O-2 0.1904 -0.0795 0.5614 1 0.0
